data_1506324
loop_
_publ_author_name
'Yamamoto, Yoshikazu'
'Koizumi, Toru'
'Katagiri, Kosuke'
'Furuya, Yui'
'Danjo, Hiroshi'
'Imamoto, Tsuneo'
'Yamaguchi, Kentaro'

_publ_section_title
;
 Facile synthesis of highly congested 1,2-diphosphinobenzenes from
 bis(phosphine)boronium salts.
;
_journal_issue 26
_journal_name_full 'Organic letters'
_journal_page_first 6103
_journal_page_last 6106
_journal_paper_doi 10.1021/ol062717i
_journal_volume 8
_journal_year 2006
_chemical_formula_moiety 'C29 H48 P2 Rh 1+, F6 P 1-, C4 H8 O'
_chemical_formula_sum 'C33 H56 F6 O P3 Rh'
_chemical_formula_weight 778.60
_chemical_name_common '[Rh(dtbpb)(nbd)]PF6'
_chemical_name_systematic '[Bis(di-tert-butylphosphino-\k2,P,P)benzene](norbornadiene)rhodium(I) PF6'
_space_group_IT_number 145
_symmetry_cell_setting rhombohedral
_symmetry_Int_Tables_number 145
_symmetry_space_group_name_Hall 'P 32'
_symmetry_space_group_name_H-M 'P 32'
_atom_sites_solution_hydrogens geom
_atom_sites_solution_primary direct
_atom_sites_solution_secondary difmap
_audit_creation_method SHELXL-97
_cell_angle_alpha 90.00
_cell_angle_beta 90.00
_cell_angle_gamma 120.00
_cell_formula_units_Z 3
_cell_length_a 11.1077(6)
_cell_length_b 11.1077(6)
_cell_length_c 24.942(3)
_cell_measurement_reflns_used 3812
_cell_measurement_temperature 150
_cell_measurement_theta_max 24.82
_cell_measurement_theta_min 2.27
_cell_volume 2665.1(4)
_computing_cell_refinement 'Bruker SMART'
_computing_data_collection 'Bruker SMART'
_computing_data_reduction 'Bruker SAINT'
_computing_molecular_graphics 'Bruker SHELXTL'
_computing_publication_material 'Bruker SHELXTL'
_computing_structure_refinement 'SHELXL-97 (Sheldrick, 1997)'
_computing_structure_solution 'SHELXS-97 (Sheldrick, 1990)'
_diffrn_ambient_temperature 150
_diffrn_measured_fraction_theta_full 1.000
_diffrn_measured_fraction_theta_max 0.924
_diffrn_measurement_device_type 'Bruker APEX II CCD area detector'
_diffrn_measurement_method 'phi and omega scans'
_diffrn_radiation_monochromator graphite
_diffrn_radiation_probe x-ray
_diffrn_radiation_type MoK\a
_diffrn_radiation_wavelength 0.71073
_diffrn_reflns_av_R_equivalents 0.0423
_diffrn_reflns_av_sigmaI/netI 0.0711
_diffrn_reflns_limit_h_max 13
_diffrn_reflns_limit_h_min -14
_diffrn_reflns_limit_k_max 14
_diffrn_reflns_limit_k_min -8
_diffrn_reflns_limit_l_max 32
_diffrn_reflns_limit_l_min -32
_diffrn_reflns_number 14766
_diffrn_reflns_theta_full 25.00
_diffrn_reflns_theta_max 28.34
_diffrn_reflns_theta_min 2.12
_diffrn_source 'fine-focus sealed tube'
_diffrn_source_type 'Bruker SMART APEX II'
_exptl_absorpt_coefficient_mu 0.673
_exptl_absorpt_correction_T_max 0.9358
_exptl_absorpt_correction_T_min 0.7700
_exptl_absorpt_correction_type empirical
_exptl_absorpt_process_details 'SADABS Sheldrick 1996'
_exptl_crystal_colour red
_exptl_crystal_density_diffrn 1.455
_exptl_crystal_density_method 'not measured'
_exptl_crystal_description rod
_exptl_crystal_F_000 1218
_exptl_crystal_recrystallization_method 'from tetrahydrofuran'
_exptl_crystal_size_max 0.41
_exptl_crystal_size_mid 0.12
_exptl_crystal_size_min 0.10
_refine_diff_density_max 1.185
_refine_diff_density_min -0.633
_refine_diff_density_rms 0.098
_refine_ls_abs_structure_details 'Flack H D (1983), Acta Cryst. A39, 876-881'
_refine_ls_abs_structure_Flack -0.03(3)
_refine_ls_extinction_method none
_refine_ls_goodness_of_fit_ref 1.057
_refine_ls_hydrogen_treatment constr
_refine_ls_matrix_type full
_refine_ls_number_parameters 409
_refine_ls_number_reflns 7854
_refine_ls_number_restraints 1
_refine_ls_restrained_S_all 1.057
_refine_ls_R_factor_all 0.0588
_refine_ls_R_factor_gt 0.0495
_refine_ls_shift/su_max 0.000
_refine_ls_shift/su_mean 0.000
_refine_ls_structure_factor_coef Fsqd
_refine_ls_weighting_details 'calc w=1/[\s^2^(Fo^2^)+(0.0540P)^2^+1.3602P] where P=(Fo^2^+2Fc^2^)/3'
_refine_ls_weighting_scheme calc
_refine_ls_wR_factor_gt 0.1129
_refine_ls_wR_factor_ref 0.1200
_reflns_number_gt 6832
_reflns_number_total 7854
_reflns_threshold_expression >2sigma(I)
_cod_data_source_file ol062717isi20061110_015747.cif
_cod_data_source_block a0605122dan
_cod_database_code 1506324

loop_
_symmetry_equiv_pos_as_xyz
'x, y, z'
'-y, x-y, z+2/3'
'-x+y, -x, z+1/3'

loop_
_atom_site_label
_atom_site_type_symbol
_atom_site_fract_x
_atom_site_fract_y
_atom_site_fract_z
_atom_site_U_iso_or_equiv
_atom_site_adp_type
_atom_site_occupancy
_atom_site_symmetry_multiplicity
_atom_site_calc_flag
_atom_site_refinement_flags
Rh1 Rh 0.46447(4) 0.77149(4) 0.145188(13) 0.02196(10) Uani 1 1 d .
P2 P 0.30858(13) 0.55221(13) 0.10989(5) 0.0215(3) Uani 1 1 d .
P1 P 0.30463(14) 0.83827(13) 0.11638(5) 0.0221(3) Uani 1 1 d .
C19 C 0.2344(6) 0.4085(5) 0.1622(2) 0.0268(12) Uani 1 1 d .
C1 C 0.1585(5) 0.6866(5) 0.0837(2) 0.0239(11) Uani 1 1 d .
C2 C 0.1592(5) 0.5591(5) 0.0819(2) 0.0259(11) Uani 1 1 d .
C4 C -0.0624(6) 0.4553(6) 0.0364(3) 0.0406(14) Uani 1 1 d .
H4 H -0.1377 0.3764 0.0199 0.049 Uiso 1 1 calc R
C15 C 0.3794(6) 0.4984(5) 0.0501(2) 0.0288(11) Uani 1 1 d .
C7 C 0.2182(5) 0.8849(5) 0.1725(2) 0.0266(11) Uani 1 1 d .
C14 C 0.2745(6) 1.0020(6) 0.0299(2) 0.0364(13) Uani 1 1 d .
H14A H 0.2110 1.0130 0.0540 0.055 Uiso 1 1 calc R
H14B H 0.2212 0.9213 0.0067 0.055 Uiso 1 1 calc R
H14C H 0.3253 1.0857 0.0079 0.055 Uiso 1 1 calc R
C6 C 0.0446(6) 0.6935(6) 0.0627(2) 0.0312(12) Uani 1 1 d .
H6 H 0.0428 0.7780 0.0646 0.037 Uiso 1 1 calc R
C20 C 0.3492(6) 0.3775(6) 0.1788(2) 0.0345(13) Uani 1 1 d .
H20A H 0.4290 0.4624 0.1927 0.052 Uiso 1 1 calc R
H20B H 0.3781 0.3446 0.1475 0.052 Uiso 1 1 calc R
H20C H 0.3137 0.3057 0.2066 0.052 Uiso 1 1 calc R
C11 C 0.3785(6) 0.9799(5) 0.0633(2) 0.0278(11) Uani 1 1 d .
C5 C -0.0653(6) 0.5769(6) 0.0391(2) 0.0389(14) Uani 1 1 d .
H5 H -0.1423 0.5817 0.0250 0.047 Uiso 1 1 calc R
C21 C 0.1971(6) 0.4692(6) 0.2101(2) 0.0325(13) Uani 1 1 d .
H21A H 0.1729 0.4062 0.2408 0.049 Uiso 1 1 calc R
H21B H 0.1176 0.4805 0.2008 0.049 Uiso 1 1 calc R
H21C H 0.2769 0.5598 0.2194 0.049 Uiso 1 1 calc R
C13 C 0.4589(6) 0.9379(6) 0.0239(2) 0.0349(13) Uani 1 1 d .
H13A H 0.3939 0.8495 0.0067 0.052 Uiso 1 1 calc R
H13B H 0.5294 0.9274 0.0436 0.052 Uiso 1 1 calc R
H13C H 0.5042 1.0101 -0.0035 0.052 Uiso 1 1 calc R
C9 C 0.3248(7) 0.9698(7) 0.2162(2) 0.0415(15) Uani 1 1 d .
H9A H 0.3986 1.0567 0.2008 0.062 Uiso 1 1 calc R
H9B H 0.3652 0.9158 0.2307 0.062 Uiso 1 1 calc R
H9C H 0.2785 0.9910 0.2451 0.062 Uiso 1 1 calc R
C18 C 0.5299(6) 0.5346(6) 0.0603(2) 0.0336(13) Uani 1 1 d .
H18A H 0.5350 0.4923 0.0941 0.050 Uiso 1 1 calc R
H18B H 0.5895 0.6358 0.0625 0.050 Uiso 1 1 calc R
H18C H 0.5614 0.4990 0.0308 0.050 Uiso 1 1 calc R
C10 C 0.1475(7) 0.9670(6) 0.1553(2) 0.0394(14) Uani 1 1 d .
H10A H 0.0783 0.9152 0.1275 0.059 Uiso 1 1 calc R
H10B H 0.2174 1.0576 0.1411 0.059 Uiso 1 1 calc R
H10C H 0.1014 0.9806 0.1864 0.059 Uiso 1 1 calc R
C3 C 0.0469(6) 0.4447(6) 0.0568(2) 0.0323(12) Uani 1 1 d .
H3 H 0.0466 0.3593 0.0539 0.039 Uiso 1 1 calc R
C12 C 0.4819(6) 1.1180(6) 0.0909(2) 0.0369(14) Uani 1 1 d .
H12A H 0.5243 1.1918 0.0639 0.055 Uiso 1 1 calc R
H12B H 0.5546 1.1075 0.1089 0.055 Uiso 1 1 calc R
H12C H 0.4324 1.1423 0.1174 0.055 Uiso 1 1 calc R
C34 C 0.6334(6) 0.7305(6) 0.1701(2) 0.0308(12) Uani 1 1 d .
H27 H 0.6363 0.6451 0.1595 0.037 Uiso 1 1 calc R
C23 C 0.6776(5) 0.9553(6) 0.1438(2) 0.0330(13) Uani 1 1 d .
H23 H 0.7112 1.0263 0.1145 0.040 Uiso 1 1 calc R
C26 C 0.5645(5) 0.7378(6) 0.2153(2) 0.0292(11) Uani 1 1 d .
H26 H 0.5139 0.6582 0.2406 0.035 Uiso 1 1 calc R
C24 C 0.6109(5) 0.9644(6) 0.1888(2) 0.0298(12) Uani 1 1 d .
H24 H 0.5926 1.0425 0.1955 0.036 Uiso 1 1 calc R
C17 C 0.3849(7) 0.5865(6) 0.0015(2) 0.0371(13) Uani 1 1 d .
H17A H 0.4334 0.6850 0.0116 0.056 Uiso 1 1 calc R
H17B H 0.2900 0.5584 -0.0100 0.056 Uiso 1 1 calc R
H17C H 0.4346 0.5721 -0.0280 0.056 Uiso 1 1 calc R
C22 C 0.1020(6) 0.2734(5) 0.1473(2) 0.0322(12) Uani 1 1 d .
H22A H 0.1179 0.2357 0.1142 0.048 Uiso 1 1 calc R
H22B H 0.0258 0.2924 0.1417 0.048 Uiso 1 1 calc R
H22C H 0.0777 0.2057 0.1763 0.048 Uiso 1 1 calc R
C25 C 0.6449(6) 0.8904(6) 0.2339(2) 0.0357(13) Uani 1 1 d .
H25 H 0.6292 0.9099 0.2716 0.043 Uiso 1 1 calc R
C29 C 0.7957(6) 0.9321(7) 0.2181(2) 0.0429(15) Uani 1 1 d .
H29A H 0.8325 0.8810 0.2385 0.051 Uiso 1 1 calc R
H29B H 0.8608 1.0336 0.2201 0.051 Uiso 1 1 calc R
C28 C 0.7530(6) 0.8782(7) 0.1597(2) 0.0368(13) Uani 1 1 d .
H28 H 0.8287 0.8880 0.1353 0.044 Uiso 1 1 calc R
C16 C 0.2953(7) 0.3456(6) 0.0345(2) 0.0396(14) Uani 1 1 d .
H16A H 0.3407 0.3275 0.0044 0.059 Uiso 1 1 calc R
H16B H 0.2014 0.3233 0.0239 0.059 Uiso 1 1 calc R
H16C H 0.2897 0.2877 0.0651 0.059 Uiso 1 1 calc R
C8 C 0.1090(7) 0.7483(6) 0.1991(2) 0.0387(14) Uani 1 1 d .
H8A H 0.0701 0.7694 0.2306 0.058 Uiso 1 1 calc R
H8B H 0.1530 0.6947 0.2101 0.058 Uiso 1 1 calc R
H8C H 0.0344 0.6938 0.1734 0.058 Uiso 1 1 calc R
P3 P 0.10167(16) 0.11559(16) 0.33273(6) 0.0351(3) Uani 1 1 d .
F4 F -0.0488(7) 0.0920(9) 0.3265(4) 0.164(4) Uani 1 1 d .
F2 F 0.1331(11) 0.1733(6) 0.2773(2) 0.177(5) Uani 1 1 d .
F3 F 0.1549(4) 0.2654(4) 0.35878(17) 0.0551(10) Uani 1 1 d .
F5 F 0.0482(5) -0.0338(4) 0.30669(16) 0.0663(12) Uani 1 1 d .
F6 F 0.2317(8) 0.1229(8) 0.3493(5) 0.212(6) Uani 1 1 d .
F1 F 0.0394(13) 0.0455(7) 0.3861(3) 0.193(5) Uani 1 1 d .
C31 C 0.8107(12) 0.3306(13) 0.2437(4) 0.087(3) Uani 1 1 d .
H31A H 0.7833 0.2313 0.2468 0.105 Uiso 1 1 calc R
H31B H 0.9087 0.3866 0.2553 0.105 Uiso 1 1 calc R
O1 O 0.675(2) 0.415(2) 0.2478(5) 0.297(10) Uani 1 1 d .
C33 C 0.6989(12) 0.4104(12) 0.1888(4) 0.086(3) Uani 1 1 d .
H33A H 0.6120 0.3445 0.1701 0.104 Uiso 1 1 calc R
H33B H 0.7378 0.5035 0.1723 0.104 Uiso 1 1 calc R
C32 C 0.8001(8) 0.3617(8) 0.1883(3) 0.0575(19) Uani 1 1 d .
H32A H 0.7666 0.2777 0.1657 0.069 Uiso 1 1 calc R
H32B H 0.8912 0.4349 0.1746 0.069 Uiso 1 1 calc R
C30 C 0.7369(17) 0.355(2) 0.2736(4) 0.181(10) Uani 1 1 d .
H30A H 0.7947 0.4164 0.3030 0.218 Uiso 1 1 calc R
H30B H 0.6648 0.2665 0.2898 0.218 Uiso 1 1 calc R

loop_
_atom_site_aniso_label
_atom_site_aniso_U_11
_atom_site_aniso_U_22
_atom_site_aniso_U_33
_atom_site_aniso_U_23
_atom_site_aniso_U_13
_atom_site_aniso_U_12
Rh1 0.0251(2) 0.0227(2) 0.01920(17) -0.00085(16) -0.00258(16) 0.01276(18)
P2 0.0282(7) 0.0212(6) 0.0171(6) 0.0001(5) -0.0004(5) 0.0139(5)
P1 0.0260(7) 0.0196(6) 0.0213(7) -0.0019(5) -0.0031(5) 0.0119(5)
C19 0.037(3) 0.023(3) 0.025(3) 0.006(2) 0.003(2) 0.018(2)
C1 0.025(3) 0.026(3) 0.020(3) 0.001(2) -0.002(2) 0.012(2)
C2 0.028(3) 0.024(3) 0.020(3) 0.004(2) 0.000(2) 0.008(2)
C4 0.029(3) 0.037(3) 0.044(4) -0.006(3) -0.010(3) 0.007(3)
C15 0.041(3) 0.027(3) 0.020(3) -0.001(2) 0.003(2) 0.018(2)
C7 0.036(3) 0.024(3) 0.021(3) -0.004(2) -0.001(2) 0.016(2)
C14 0.048(3) 0.030(3) 0.033(3) 0.014(2) -0.001(3) 0.021(3)
C6 0.033(3) 0.033(3) 0.031(3) 0.000(2) -0.006(2) 0.019(2)
C20 0.047(3) 0.037(3) 0.027(3) 0.007(2) 0.007(3) 0.027(3)
C11 0.034(3) 0.023(3) 0.030(3) 0.003(2) -0.003(2) 0.016(2)
C5 0.031(3) 0.043(3) 0.040(3) -0.003(3) -0.013(3) 0.016(3)
C21 0.043(3) 0.031(3) 0.027(3) 0.008(2) 0.006(3) 0.022(3)
C13 0.040(3) 0.034(3) 0.030(3) 0.005(2) 0.002(2) 0.019(3)
C9 0.049(4) 0.045(4) 0.033(3) -0.019(3) -0.006(3) 0.025(3)
C18 0.040(3) 0.042(3) 0.022(3) 0.000(2) 0.009(2) 0.024(3)
C10 0.048(4) 0.044(3) 0.038(3) -0.003(3) 0.007(3) 0.032(3)
C3 0.041(3) 0.025(3) 0.029(3) -0.002(2) -0.007(2) 0.014(2)
C12 0.040(3) 0.024(3) 0.040(4) 0.004(2) 0.003(3) 0.012(3)
C34 0.039(3) 0.047(3) 0.021(3) 0.002(2) -0.007(2) 0.032(3)
C23 0.024(3) 0.025(3) 0.039(3) 0.008(2) -0.003(2) 0.004(2)
C26 0.033(3) 0.038(3) 0.021(3) 0.002(2) -0.008(2) 0.021(2)
C24 0.029(3) 0.029(3) 0.028(3) -0.006(2) -0.007(2) 0.011(2)
C17 0.057(4) 0.035(3) 0.020(3) 0.004(2) 0.009(3) 0.023(3)
C22 0.036(3) 0.024(3) 0.035(3) 0.003(2) 0.002(2) 0.014(2)
C25 0.036(3) 0.048(3) 0.020(3) -0.003(2) -0.006(2) 0.019(3)
C29 0.029(3) 0.059(4) 0.034(3) 0.001(3) -0.008(2) 0.016(3)
C28 0.025(3) 0.054(4) 0.031(3) 0.000(3) 0.000(2) 0.020(3)
C16 0.052(4) 0.034(3) 0.034(3) -0.005(3) 0.008(3) 0.023(3)
C8 0.049(4) 0.041(3) 0.031(3) -0.001(3) 0.010(3) 0.026(3)
P3 0.0436(9) 0.0406(8) 0.0237(7) 0.0031(6) -0.0003(6) 0.0230(7)
F4 0.083(4) 0.180(7) 0.257(11) -0.137(8) -0.043(6) 0.085(5)
F2 0.377(13) 0.058(3) 0.051(3) 0.026(3) 0.064(5) 0.074(6)
F3 0.063(3) 0.040(2) 0.062(3) -0.0065(19) -0.012(2) 0.0258(19)
F5 0.103(3) 0.050(2) 0.051(3) -0.012(2) -0.011(2) 0.042(3)
F6 0.125(6) 0.136(6) 0.431(16) -0.152(9) -0.183(9) 0.108(5)
F1 0.302(13) 0.080(5) 0.077(5) -0.023(4) 0.058(6) 0.006(6)
C31 0.089(7) 0.127(9) 0.063(6) -0.015(6) -0.010(5) 0.066(7)
O1 0.42(2) 0.56(3) 0.118(10) -0.092(15) -0.006(14) 0.40(2)
C33 0.128(9) 0.124(8) 0.053(5) -0.017(5) -0.025(5) 0.097(8)
C32 0.045(4) 0.043(4) 0.071(5) -0.014(4) 0.001(4) 0.012(3)
C30 0.188(14) 0.44(3) 0.053(7) 0.089(12) 0.035(8) 0.256(19)

loop_
_atom_type_symbol
_atom_type_description
_atom_type_scat_dispersion_real
_atom_type_scat_dispersion_imag
_atom_type_scat_source
C C 0.0033 0.0016 'International Tables Vol C Tables 4.2.6.8 and 6.1.1.4'
H H 0.0000 0.0000 'International Tables Vol C Tables 4.2.6.8 and 6.1.1.4'
F F 0.0171 0.0103 'International Tables Vol C Tables 4.2.6.8 and 6.1.1.4'
O O 0.0106 0.0060 'International Tables Vol C Tables 4.2.6.8 and 6.1.1.4'
P P 0.1023 0.0942 'International Tables Vol C Tables 4.2.6.8 and 6.1.1.4'
Rh Rh -1.1178 0.9187 'International Tables Vol C Tables 4.2.6.8 and 6.1.1.4'

loop_
_geom_angle_atom_site_label_1
_geom_angle_atom_site_label_2
_geom_angle_atom_site_label_3
_geom_angle
C26 Rh1 C24 65.6(2)
C26 Rh1 C23 76.9(2)
C24 Rh1 C23 36.1(2)
C26 Rh1 C34 36.52(19)
C24 Rh1 C34 77.0(2)
C23 Rh1 C34 64.8(2)
C26 Rh1 P2 107.18(15)
C24 Rh1 P2 172.25(15)
C23 Rh1 P2 147.48(16)
C34 Rh1 P2 98.76(16)
C26 Rh1 P1 145.14(15)
C24 Rh1 P1 98.62(15)
C23 Rh1 P1 109.29(15)
C34 Rh1 P1 173.99(17)
P2 Rh1 P1 86.04(5)
C2 P2 C19 105.9(2)
C2 P2 C15 103.7(2)
C19 P2 C15 110.2(2)
C2 P2 Rh1 108.26(17)
C19 P2 Rh1 113.58(18)
C15 P2 Rh1 114.29(17)
C1 P1 C11 105.5(2)
C1 P1 C7 103.9(2)
C11 P1 C7 110.7(2)
C1 P1 Rh1 107.78(17)
C11 P1 Rh1 113.09(17)
C7 P1 Rh1 115.01(17)
C21 C19 C22 106.4(4)
C21 C19 C20 109.1(5)
C22 C19 C20 110.1(4)
C21 C19 P2 105.4(3)
C22 C19 P2 117.2(4)
C20 C19 P2 108.3(4)
C6 C1 C2 119.7(5)
C6 C1 P1 121.3(4)
C2 C1 P1 118.9(4)
C3 C2 C1 118.1(5)
C3 C2 P2 122.9(4)
C1 C2 P2 119.0(4)
C5 C4 C3 121.6(5)
C5 C4 H4 119.2
C3 C4 H4 119.2
C16 C15 C18 108.4(5)
C16 C15 C17 108.3(5)
C18 C15 C17 105.8(5)
C16 C15 P2 115.4(4)
C18 C15 P2 110.7(4)
C17 C15 P2 107.8(4)
C10 C7 C9 107.5(5)
C10 C7 C8 108.7(5)
C9 C7 C8 106.5(5)
C10 C7 P1 115.7(4)
C9 C7 P1 110.4(4)
C8 C7 P1 107.6(3)
C11 C14 H14A 109.5
C11 C14 H14B 109.5
H14A C14 H14B 109.5
C11 C14 H14C 109.5
H14A C14 H14C 109.5
H14B C14 H14C 109.5
C5 C6 C1 120.2(5)
C5 C6 H6 119.9
C1 C6 H6 119.9
C19 C20 H20A 109.5
C19 C20 H20B 109.5
H20A C20 H20B 109.5
C19 C20 H20C 109.5
H20A C20 H20C 109.5
H20B C20 H20C 109.5
C14 C11 C12 109.1(4)
C14 C11 C13 107.2(4)
C12 C11 C13 109.1(5)
C14 C11 P1 117.4(4)
C12 C11 P1 108.2(4)
C13 C11 P1 105.6(3)
C4 C5 C6 119.8(5)
C4 C5 H5 120.1
C6 C5 H5 120.1
C19 C21 H21A 109.5
C19 C21 H21B 109.5
H21A C21 H21B 109.5
C19 C21 H21C 109.5
H21A C21 H21C 109.5
H21B C21 H21C 109.5
C11 C13 H13A 109.5
C11 C13 H13B 109.5
H13A C13 H13B 109.5
C11 C13 H13C 109.5
H13A C13 H13C 109.5
H13B C13 H13C 109.5
C7 C9 H9A 109.5
C7 C9 H9B 109.5
H9A C9 H9B 109.5
C7 C9 H9C 109.5
H9A C9 H9C 109.5
H9B C9 H9C 109.5
C15 C18 H18A 109.5
C15 C18 H18B 109.5
H18A C18 H18B 109.5
C15 C18 H18C 109.5
H18A C18 H18C 109.5
H18B C18 H18C 109.5
C7 C10 H10A 109.5
C7 C10 H10B 109.5
H10A C10 H10B 109.5
C7 C10 H10C 109.5
H10A C10 H10C 109.5
H10B C10 H10C 109.5
C4 C3 C2 120.7(5)
C4 C3 H3 119.7
C2 C3 H3 119.7
C11 C12 H12A 109.5
C11 C12 H12B 109.5
H12A C12 H12B 109.5
C11 C12 H12C 109.5
H12A C12 H12C 109.5
H12B C12 H12C 109.5
C26 C34 C28 106.4(5)
C26 C34 Rh1 70.6(3)
C28 C34 Rh1 95.8(3)
C26 C34 H27 123.4
C28 C34 H27 123.4
Rh1 C34 H27 123.4
C24 C23 C28 107.2(5)
C24 C23 Rh1 71.9(3)
C28 C23 Rh1 96.4(3)
C24 C23 H23 122.8
C28 C23 H23 122.8
Rh1 C23 H23 122.8
C34 C26 C25 106.0(5)
C34 C26 Rh1 72.8(3)
C25 C26 Rh1 96.7(3)
C34 C26 H26 122.9
C25 C26 H26 122.9
Rh1 C26 H26 122.9
C23 C24 C25 105.8(5)
C23 C24 Rh1 72.0(3)
C25 C24 Rh1 95.7(3)
C23 C24 H24 123.4
C25 C24 H24 123.4
Rh1 C24 H24 123.4
C15 C17 H17A 109.5
C15 C17 H17B 109.5
H17A C17 H17B 109.5
C15 C17 H17C 109.5
H17A C17 H17C 109.5
H17B C17 H17C 109.5
C19 C22 H22A 109.5
C19 C22 H22B 109.5
H22A C22 H22B 109.5
C19 C22 H22C 109.5
H22A C22 H22C 109.5
H22B C22 H22C 109.5
C26 C25 C24 101.8(4)
C26 C25 C29 101.4(5)
C24 C25 C29 99.9(5)
C26 C25 H25 117.0
C24 C25 H25 117.0
C29 C25 H25 117.0
C25 C29 C28 92.6(4)
C25 C29 H29A 113.2
C28 C29 H29A 113.2
C25 C29 H29B 113.2
C28 C29 H29B 113.2
H29A C29 H29B 110.5
C23 C28 C34 102.8(4)
C23 C28 C29 100.1(5)
C34 C28 C29 100.9(5)
C23 C28 H28 116.8
C34 C28 H28 116.8
C29 C28 H28 116.8
C15 C16 H16A 109.5
C15 C16 H16B 109.5
H16A C16 H16B 109.5
C15 C16 H16C 109.5
H16A C16 H16C 109.5
H16B C16 H16C 109.5
C7 C8 H8A 109.5
C7 C8 H8B 109.5
H8A C8 H8B 109.5
C7 C8 H8C 109.5
H8A C8 H8C 109.5
H8B C8 H8C 109.5
F6 P3 F2 103.0(7)
F6 P3 F1 88.0(7)
F2 P3 F1 168.5(7)
F6 P3 F4 168.0(7)
F2 P3 F4 88.9(6)
F1 P3 F4 80.0(7)
F6 P3 F5 91.0(3)
F2 P3 F5 87.4(3)
F1 P3 F5 89.2(3)
F4 P3 F5 88.5(3)
F6 P3 F3 89.2(3)
F2 P3 F3 92.5(3)
F1 P3 F3 90.8(3)
F4 P3 F3 91.3(3)
F5 P3 F3 179.9(3)
C30 C31 C32 112.6(9)
C30 C31 H31A 109.1
C32 C31 H31A 109.1
C30 C31 H31B 109.1
C32 C31 H31B 109.1
H31A C31 H31B 107.8
C30 O1 C33 108.2(10)
C32 C33 O1 101.6(9)
C32 C33 H33A 111.5
O1 C33 H33A 111.5
C32 C33 H33B 111.5
O1 C33 H33B 111.5
H33A C33 H33B 109.3
C31 C32 C33 104.4(7)
C31 C32 H32A 110.9
C33 C32 H32A 110.9
C31 C32 H32B 110.9
C33 C32 H32B 110.9
H32A C32 H32B 108.9
C31 C30 O1 112.3(11)
C31 C30 H30A 109.1
O1 C30 H30A 109.1
C31 C30 H30B 109.1
O1 C30 H30B 109.1
H30A C30 H30B 107.9

loop_
_geom_bond_atom_site_label_1
_geom_bond_atom_site_label_2
_geom_bond_distance
Rh1 C26 2.201(5)
Rh1 C24 2.222(5)
Rh1 C23 2.223(5)
Rh1 C34 2.229(5)
Rh1 P2 2.3428(13)
Rh1 P1 2.3529(13)
P2 C2 1.837(5)
P2 C19 1.901(5)
P2 C15 1.915(5)
P1 C1 1.845(5)
P1 C11 1.899(5)
P1 C7 1.909(5)
C19 C21 1.527(8)
C19 C22 1.531(7)
C19 C20 1.534(7)
C1 C6 1.405(7)
C1 C2 1.421(7)
C2 C3 1.406(7)
C4 C5 1.369(9)
C4 C3 1.375(8)
C4 H4 0.9500
C15 C16 1.523(8)
C15 C18 1.532(8)
C15 C17 1.540(7)
C7 C10 1.532(7)
C7 C9 1.538(8)
C7 C8 1.541(8)
C14 C11 1.540(7)
C14 H14A 0.9800
C14 H14B 0.9800
C14 H14C 0.9800
C6 C5 1.390(8)
C6 H6 0.9500
C20 H20A 0.9800
C20 H20B 0.9800
C20 H20C 0.9800
C11 C12 1.544(7)
C11 C13 1.548(7)
C5 H5 0.9500
C21 H21A 0.9800
C21 H21B 0.9800
C21 H21C 0.9800
C13 H13A 0.9800
C13 H13B 0.9800
C13 H13C 0.9800
C9 H9A 0.9800
C9 H9B 0.9800
C9 H9C 0.9800
C18 H18A 0.9800
C18 H18B 0.9800
C18 H18C 0.9800
C10 H10A 0.9800
C10 H10B 0.9800
C10 H10C 0.9800
C3 H3 0.9500
C12 H12A 0.9800
C12 H12B 0.9800
C12 H12C 0.9800
C34 C26 1.389(8)
C34 C28 1.531(9)
C34 H27 1.0000
C23 C24 1.377(8)
C23 C28 1.520(8)
C23 H23 1.0000
C26 C25 1.540(8)
C26 H26 1.0000
C24 C25 1.545(8)
C24 H24 1.0000
C17 H17A 0.9800
C17 H17B 0.9800
C17 H17C 0.9800
C22 H22A 0.9800
C22 H22B 0.9800
C22 H22C 0.9800
C25 C29 1.549(8)
C25 H25 1.0000
C29 C28 1.557(8)
C29 H29A 0.9900
C29 H29B 0.9900
C28 H28 1.0000
C16 H16A 0.9800
C16 H16B 0.9800
C16 H16C 0.9800
C8 H8A 0.9800
C8 H8B 0.9800
C8 H8C 0.9800
P3 F6 1.465(5)
P3 F2 1.490(5)
P3 F1 1.521(7)
P3 F4 1.565(6)
P3 F5 1.595(4)
P3 F3 1.599(4)
C31 C30 1.233(14)
C31 C32 1.442(12)
C31 H31A 0.9900
C31 H31B 0.9900
O1 C30 1.339(17)
O1 C33 1.499(14)
C33 C32 1.470(11)
C33 H33A 0.9900
C33 H33B 0.9900
C32 H32A 0.9900
C32 H32B 0.9900
C30 H30A 0.9900
C30 H30B 0.9900
